data_1534056
loop_
_publ_author_name
'Liu, F.S.'
'Luo, J.'
'Liu, Q.L.'
'Song, G.B.'
'Yang, L.T.'
'Liang, J.K.'
'Rao, G.H.'

_publ_section_title
;
 A systematic study on crystal structure and magnetic properties of Ln3 Ga
 O6 (Ln = Nd, Sm, Eu, Gd, Tb, Dy, Ho and Er)
;
_journal_name_full 'Journal of Solid State Chemistry'
_journal_page_first 1796
_journal_page_last 1802
_journal_volume 177
_journal_year 2004
_chemical_formula_sum 'Eu3 Ga O6'
_chemical_name_systematic 'Eu3 (Ga O4) O2'
_space_group_IT_number 36
_symmetry_space_group_name_Hall 'C 2c -2'
_symmetry_space_group_name_H-M 'C m c 21'
_cell_angle_alpha 90
_cell_angle_beta 90
_cell_angle_gamma 90
_cell_formula_units_Z 4
_cell_length_a 9.0284
_cell_length_b 11.342
_cell_length_c 5.4954
_cell_volume 562.730
_citation_journal_id_ASTM JSSCBI
_cod_data_source_file Liu_JSSCBI_2004_1716.cif
_cod_data_source_block Eu3Ga1O6
_cod_original_cell_volume 562.7296
_cod_original_formula_sum 'Eu3 Ga1 O6'
_cod_database_code 1534056

loop_
_symmetry_equiv_pos_as_xyz
x,y,z
-x,-y,z+1/2
-x,y,z
x,-y,z+1/2
x+1/2,y+1/2,z
-x+1/2,-y+1/2,z+1/2
-x+1/2,y+1/2,z
x+1/2,-y+1/2,z+1/2

loop_
_atom_site_label
_atom_site_type_symbol
_atom_site_fract_x
_atom_site_fract_y
_atom_site_fract_z
_atom_site_occupancy
_atom_site_U_iso_or_equiv
O2 O-2 0.3372 0.0139 0.208 1 0.0
O1 O-2 0.1585 0.26 0.186 1 0.0
Ga1 Ga+3 0 0.19261 0 1 0.0
O3 O-2 0 0.05 0.133 1 0.0
Eu1 Eu+3 0.19307 0.10564 0.46692 1 0.0
Eu2 Eu+3 0 0.39591 0.42384 1 0.0
O4 O-2 0 0.2138 0.678 1 0.0
